data_7037908
loop_
_publ_author_name
'Chen, Sheng-Chun'
'Dai, An-Qi'
'Huang, Kun-Lin'
'Zhang, Zhi-Hui'
'Cui, Ai-Jun'
'He, Ming-Yang'
'Chen, Qun'

_publ_section_title
;
 Assembly of 1D, 2D and 3D lanthanum(iii) coordination polymers with
 perchlorinated benzenedicarboxylates: positional isomeric effect,
 structural transformation and ring-opening polymerisation of glycolide.
;
_journal_issue 8
_journal_name_full 'Dalton transactions (Cambridge, England : 2003)'
_journal_page_first 3577
_journal_page_last 3589
_journal_paper_doi 10.1039/c5dt04687d
_journal_volume 45
_journal_year 2016
_chemical_formula_moiety 'C12 H2 Cl6 La O7'
_chemical_formula_sum 'C12 H2 Cl6 La O7'
_chemical_formula_weight 609.75
_space_group_crystal_system monoclinic
_space_group_IT_number 12
_space_group_name_Hall '-C 2y'
_space_group_name_H-M_alt 'C 1 2/m 1'
_symmetry_space_group_name_Hall '-C 2y'
_symmetry_space_group_name_H-M 'C 1 2/m 1'
_atom_sites_solution_hydrogens difmap
_audit_creation_method SHELXL-2014/7
_audit_update_record
;
2015-12-27 deposited with the CCDC.
2016-01-07 downloaded from the CCDC.
;
_cell_angle_alpha 90
_cell_angle_beta 101.565(3)
_cell_angle_gamma 90
_cell_formula_units_Z 4
_cell_length_a 8.8870(16)
_cell_length_b 25.0530(19)
_cell_length_c 10.0390(17)
_cell_measurement_reflns_used 1711
_cell_measurement_temperature 123(2)
_cell_measurement_theta_max 26.95
_cell_measurement_theta_min 2.48
_cell_volume 2189.8(6)
_computing_cell_refinement 'Bruker APEX II'
_computing_data_collection 'Bruker APEX II'
_computing_data_reduction 'Bruker SAINT'
_computing_molecular_graphics 'Bruker SHELXTL'
_computing_publication_material 'Bruker SHELXTL'
_computing_structure_refinement 'SHELXL-2014/6 (Sheldrick, 2014)'
_computing_structure_solution 'Bruker SHELXTL'
_diffrn_ambient_temperature 123(2)
_diffrn_measured_fraction_theta_full 0.999
_diffrn_measured_fraction_theta_max 0.993
_diffrn_measurement_device_type 'CCD area detector'
_diffrn_measurement_method 'phi and omega scans'
_diffrn_radiation_type MoK\a
_diffrn_radiation_wavelength 0.71073
_diffrn_reflns_av_R_equivalents 0.0350
_diffrn_reflns_av_unetI/netI 0.0475
_diffrn_reflns_laue_measured_fraction_full 0.999
_diffrn_reflns_laue_measured_fraction_max 0.993
_diffrn_reflns_limit_h_max 10
_diffrn_reflns_limit_h_min -11
_diffrn_reflns_limit_k_max 29
_diffrn_reflns_limit_k_min -31
_diffrn_reflns_limit_l_max 12
_diffrn_reflns_limit_l_min -11
_diffrn_reflns_number 6702
_diffrn_reflns_point_group_measured_fraction_full 0.999
_diffrn_reflns_point_group_measured_fraction_max 0.993
_diffrn_reflns_theta_full 25.242
_diffrn_reflns_theta_max 26.996
_diffrn_reflns_theta_min 1.626
_exptl_absorpt_coefficient_mu 2.710
_exptl_absorpt_correction_T_max 0.688
_exptl_absorpt_correction_T_min 0.635
_exptl_absorpt_correction_type multi-scan
_exptl_absorpt_process_details 'SADABS; Bruker, 2008'
_exptl_crystal_colour colorless
_exptl_crystal_density_diffrn 1.850
_exptl_crystal_description block
_exptl_crystal_F_000 1156
_exptl_crystal_size_max 0.180
_exptl_crystal_size_mid 0.170
_exptl_crystal_size_min 0.150
_refine_diff_density_max 1.861
_refine_diff_density_min -0.573
_refine_diff_density_rms 0.120
_refine_ls_extinction_method none
_refine_ls_goodness_of_fit_ref 1.010
_refine_ls_hydrogen_treatment constr
_refine_ls_matrix_type full
_refine_ls_number_parameters 120
_refine_ls_number_reflns 2428
_refine_ls_number_restraints 2
_refine_ls_restrained_S_all 1.015
_refine_ls_R_factor_all 0.0458
_refine_ls_R_factor_gt 0.0342
_refine_ls_shift/su_max 0.000
_refine_ls_shift/su_mean 0.000
_refine_ls_structure_factor_coef Fsqd
_refine_ls_weighting_details 'w=1/[\s^2^(Fo^2^)+(0.04P)^2^+1.22P] where P=(Fo^2^+2Fc^2^)/3'
_refine_ls_weighting_scheme calc
_refine_ls_wR_factor_gt 0.0765
_refine_ls_wR_factor_ref 0.0789
_reflns_Friedel_coverage 0.000
_reflns_number_gt 1990
_reflns_number_total 2428
_reflns_threshold_expression 'I > 2\s(I)'
_cod_data_source_file c5dt04687d2.cif
_cod_data_source_block 8
_cod_depositor_comments 'Adding full bibliography for 7037901--7037908.cif.'
_cod_database_code 7037908
_shelx_shelxl_version_number 2014/7
_shelx_space_group_comment
;
The symmetry employed for this shelxl refinement is uniquely defined
by the following loop, which should always be used as a source of
symmetry information in preference to the above space-group names.
They are only intended as comments.
;
_shelx_estimated_absorpt_t_min 0.641
_shelx_estimated_absorpt_t_max 0.687

loop_
_space_group_symop_operation_xyz
'x, y, z'
'-x, y, -z'
'x+1/2, y+1/2, z'
'-x+1/2, y+1/2, -z'
'-x, -y, -z'
'x, -y, z'
'-x+1/2, -y+1/2, -z'
'x+1/2, -y+1/2, z'

loop_
_atom_site_label
_atom_site_type_symbol
_atom_site_fract_x
_atom_site_fract_y
_atom_site_fract_z
_atom_site_U_iso_or_equiv
_atom_site_adp_type
_atom_site_occupancy
_atom_site_site_symmetry_order
_atom_site_calc_flag
_atom_site_refinement_flags_posn
_atom_site_refinement_flags_adp
_atom_site_refinement_flags_occupancy
_atom_site_disorder_assembly
_atom_site_disorder_group
C1 C 0.3505(5) 0.26685(16) 0.2478(5) 0.0361(10) Uani 1 1 d . . . . .
C2 C 0.3024(5) 0.25817(16) 0.3795(4) 0.0354(10) Uani 1 1 d . . . . .
C3 C 0.2601(5) 0.30109(16) 0.4527(4) 0.0344(9) Uani 1 1 d . U . . .
C4 C 0.2949(5) 0.20754(17) 0.4327(4) 0.0335(9) Uani 1 1 d . U . . .
C5 C 0.0000 0.1159(2) 0.0000 0.0351(14) Uani 1 2 d S T P . .
C6 C 0.0000 0.0565(2) 0.0000 0.0349(14) Uani 1 2 d S T P . .
C7 C 0.0241(5) 0.02670(16) 0.1279(4) 0.0387(11) Uani 1 1 d . . . . .
Cl1 Cl 0.26937(12) 0.36493(4) 0.38424(11) 0.0376(3) Uani 1 1 d . U . . .
Cl2 Cl 0.35364(12) 0.15378(4) 0.34406(10) 0.0340(2) Uani 1 1 d . U . . .
Cl3 Cl 0.04586(13) 0.06292(4) 0.27250(11) 0.0405(3) Uani 1 1 d . . . . .
La1 La 0.0000 0.23412(2) 0.0000 0.02991(12) Uani 1 2 d S T P . .
O1 O 0.2668(3) 0.25516(11) 0.1341(3) 0.0348(7) Uani 1 1 d . . . . .
O2 O 0.4887(3) 0.28225(12) 0.2482(3) 0.0377(7) Uani 1 1 d . . . . .
O3 O -0.1251(3) 0.14100(11) -0.0061(3) 0.0390(7) Uani 1 1 d . . . . .
O4 O 0.0000 0.33256(17) 0.0000 0.0519(13) Uani 1 2 d S T P . .
H4A H -0.1030 0.3456 0.0037 0.062 Uiso 0.25 1 d R U P A 1
H4B H 0.0697 0.3626 0.0215 0.062 Uiso 0.25 1 d R U P A 1
H4C H 0.1030 0.3456 -0.0037 0.062 Uiso 0.25 1 d R U P B 2
H4D H -0.0668 0.3635 -0.0149 0.062 Uiso 0.25 1 d R U P B 2

loop_
_atom_site_aniso_label
_atom_site_aniso_U_11
_atom_site_aniso_U_22
_atom_site_aniso_U_33
_atom_site_aniso_U_23
_atom_site_aniso_U_13
_atom_site_aniso_U_12
C1 0.029(2) 0.036(2) 0.041(2) -0.0094(19) -0.0002(18) -0.0043(18)
C2 0.036(2) 0.036(2) 0.030(2) 0.0005(17) -0.0042(18) -0.0112(18)
C3 0.034(2) 0.0330(18) 0.037(2) 0.0029(16) 0.0071(18) -0.0009(18)
C4 0.034(2) 0.038(2) 0.029(2) -0.0096(16) 0.0066(17) -0.0006(17)
C5 0.043(4) 0.028(3) 0.033(3) 0.000 0.004(3) 0.000
C6 0.049(4) 0.030(3) 0.031(3) 0.000 0.020(3) 0.000
C7 0.044(3) 0.029(2) 0.040(2) -0.0107(18) 0.001(2) 0.0060(19)
Cl1 0.0392(6) 0.0365(5) 0.0412(6) 0.0142(4) 0.0180(5) -0.0078(4)
Cl2 0.0405(6) 0.0348(5) 0.0317(5) -0.0125(4) 0.0195(4) -0.0019(4)
Cl3 0.0491(7) 0.0329(5) 0.0401(6) -0.0092(4) 0.0105(5) -0.0061(5)
La1 0.02908(19) 0.0382(2) 0.02277(18) 0.000 0.00609(13) 0.000
O1 0.0360(16) 0.0413(16) 0.0249(15) 0.0004(12) 0.0006(12) -0.0142(13)
O2 0.0362(16) 0.0458(17) 0.0347(16) -0.0189(13) 0.0155(13) -0.0137(14)
O3 0.0383(17) 0.0376(16) 0.0400(18) -0.0008(13) 0.0053(14) -0.0048(14)
O4 0.064(3) 0.037(2) 0.049(3) 0.000 -0.004(2) 0.000

loop_
_atom_type_symbol
_atom_type_description
_atom_type_scat_dispersion_real
_atom_type_scat_dispersion_imag
_atom_type_scat_source
C C 0.0033 0.0016 'International Tables Vol C Tables 4.2.6.8 and 6.1.1.4'
H H 0.0000 0.0000 'International Tables Vol C Tables 4.2.6.8 and 6.1.1.4'
Cl Cl 0.1484 0.1585 'International Tables Vol C Tables 4.2.6.8 and 6.1.1.4'
La La -0.2871 2.4523 'International Tables Vol C Tables 4.2.6.8 and 6.1.1.4'
O O 0.0106 0.0060 'International Tables Vol C Tables 4.2.6.8 and 6.1.1.4'

loop_
_geom_angle_atom_site_label_1
_geom_angle_atom_site_label_2
_geom_angle_atom_site_label_3
_geom_angle
_geom_angle_site_symmetry_1
_geom_angle_site_symmetry_3
O1 C1 O2 117.4(4) . .
O1 C1 C2 123.2(4) . .
O2 C1 C2 119.1(4) . .
O1 C1 La1 62.3(2) . 7
O2 C1 La1 55.4(2) . 7
C2 C1 La1 167.6(3) . 7
C4 C2 C3 117.7(4) . .
C4 C2 C1 121.5(4) . .
C3 C2 C1 120.8(4) . .
C4 C3 C2 120.3(4) 7_556 .
C4 C3 Cl1 122.2(3) 7_556 .
C2 C3 Cl1 117.3(3) . .
C3 C4 C2 121.8(4) 7_556 .
C3 C4 Cl2 120.3(3) 7_556 .
C2 C4 Cl2 117.9(3) . .
O3 C5 O3 120.5(5) . 2
O3 C5 C6 119.8(3) . .
O3 C5 C6 119.8(3) 2 .
O3 C5 La1 60.2(3) . .
O3 C5 La1 60.2(3) 2 .
C6 C5 La1 180.0 . .
C7 C6 C7 118.7(5) 2 .
C7 C6 C5 120.6(2) 2 .
C7 C6 C5 120.6(2) . .
C7 C7 C6 120.6(2) 6 .
C7 C7 Cl3 122.47(15) 6 .
C6 C7 Cl3 116.9(3) . .
O4 La1 O1 78.01(6) . 2
O4 La1 O1 78.00(6) . .
O1 La1 O1 156.01(13) 2 .
O4 La1 O2 99.27(7) . 7
O1 La1 O2 74.34(10) 2 7
O1 La1 O2 109.68(9) . 7
O4 La1 O2 99.27(7) . 8_455
O1 La1 O2 109.68(9) 2 8_455
O1 La1 O2 74.34(10) . 8_455
O2 La1 O2 161.46(14) 7 8_455
O4 La1 O3 154.73(7) . 2
O1 La1 O3 123.58(9) 2 2
O1 La1 O3 79.79(9) . 2
O2 La1 O3 77.06(10) 7 2
O2 La1 O3 86.13(10) 8_455 2
O4 La1 O3 154.73(7) . .
O1 La1 O3 79.79(9) 2 .
O1 La1 O3 123.58(9) . .
O2 La1 O3 86.13(10) 7 .
O2 La1 O3 77.06(10) 8_455 .
O3 La1 O3 50.54(14) 2 .
O4 La1 O1 84.30(6) . 7
O1 La1 O1 116.34(10) 2 7
O1 La1 O1 60.99(11) . 7
O2 La1 O1 48.99(8) 7 7
O2 La1 O1 133.49(9) 8_455 7
O3 La1 O1 74.43(9) 2 7
O3 La1 O1 116.62(9) . 7
O4 La1 O1 84.30(6) . 8_455
O1 La1 O1 60.99(11) 2 8_455
O1 La1 O1 116.34(10) . 8_455
O2 La1 O1 133.49(9) 7 8_455
O2 La1 O1 48.99(8) 8_455 8_455
O3 La1 O1 116.62(9) 2 8_455
O3 La1 O1 74.43(9) . 8_455
O1 La1 O1 168.59(12) 7 8_455
O4 La1 C5 180.0 . .
O1 La1 C5 101.99(6) 2 .
O1 La1 C5 102.00(6) . .
O2 La1 C5 80.73(7) 7 .
O2 La1 C5 80.73(7) 8_455 .
O3 La1 C5 25.27(7) 2 .
O3 La1 C5 25.27(7) . .
O1 La1 C5 95.70(6) 7 .
O1 La1 C5 95.70(6) 8_455 .
O4 La1 C1 90.46(8) . 8_455
O1 La1 C1 85.47(10) 2 8_455
O1 La1 C1 94.72(10) . 8_455
O2 La1 C1 155.07(10) 7 8_455
O2 La1 C1 24.57(9) 8_455 8_455
O3 La1 C1 103.29(10) 2 8_455
O3 La1 C1 75.86(11) . 8_455
O1 La1 C1 155.71(9) 7 8_455
O1 La1 C1 24.51(9) 8_455 8_455
C5 La1 C1 89.54(8) . 8_455
O4 La1 C1 90.46(8) . 7
O1 La1 C1 94.72(10) 2 7
O1 La1 C1 85.47(10) . 7
O2 La1 C1 24.57(9) 7 7
O2 La1 C1 155.07(10) 8_455 7
O3 La1 C1 75.86(11) 2 7
O3 La1 C1 103.29(10) . 7
O1 La1 C1 24.51(9) 7 7
O1 La1 C1 155.71(9) 8_455 7
C5 La1 C1 89.54(8) . 7
C1 La1 C1 179.08(15) 8_455 7
C1 O1 La1 147.7(3) . .
C1 O1 La1 93.2(3) . 7
La1 O1 La1 119.01(11) . 7
C1 O2 La1 100.0(2) . 7
C5 O3 La1 94.5(3) . .
La1 O4 H4A 109.5 . .
La1 O4 H4B 140.8 . .
H4A O4 H4B 107.0 . .
La1 O4 H4C 109.5 . .
La1 O4 H4D 143.1 . .
H4C O4 H4D 106.0 . .

loop_
_geom_bond_atom_site_label_1
_geom_bond_atom_site_label_2
_geom_bond_distance
_geom_bond_site_symmetry_2
C1 O1 1.266(5) .
C1 O2 1.287(5) .
C1 C2 1.485(7) .
C1 La1 3.046(5) 7
C2 C4 1.383(6) .
C2 C3 1.395(6) .
C3 C4 1.355(6) 7_556
C3 Cl1 1.749(4) .
C4 C3 1.355(6) 7_556
C4 Cl2 1.750(4) .
C5 O3 1.269(4) .
C5 O3 1.269(4) 2
C5 C6 1.489(8) .
C5 La1 2.963(6) .
C6 C7 1.462(5) 2
C6 C7 1.462(5) .
C7 C7 1.338(8) 6
C7 Cl3 1.690(4) .
La1 O4 2.466(4) .
La1 O1 2.536(3) 2
La1 O1 2.536(3) .
La1 O2 2.547(3) 7
La1 O2 2.547(3) 8_455
La1 O3 2.580(3) 2
La1 O3 2.580(3) .
La1 O1 2.702(3) 7
La1 O1 2.702(3) 8_455
La1 C1 3.047(5) 8_455
La1 C1 3.047(5) 7
O1 La1 2.702(3) 7
O2 La1 2.547(3) 7
O4 H4A 0.9800 .
O4 H4B 0.9704 .
O4 H4C 0.9800 .
O4 H4D 0.9696 .

loop_
_geom_torsion_atom_site_label_1
_geom_torsion_atom_site_label_2
_geom_torsion_atom_site_label_3
_geom_torsion_atom_site_label_4
_geom_torsion
_geom_torsion_site_symmetry_1
_geom_torsion_site_symmetry_4
O1 C1 C2 C4 72.5(6) . .
O2 C1 C2 C4 -100.8(5) . .
La1 C1 C2 C4 -40.2(14) 7 .
O1 C1 C2 C3 -106.2(5) . .
O2 C1 C2 C3 80.5(5) . .
La1 C1 C2 C3 141.1(11) 7 .
C4 C2 C3 C4 -3.9(7) . 7_556
C1 C2 C3 C4 174.9(4) . 7_556
C4 C2 C3 Cl1 -179.8(3) . .
C1 C2 C3 Cl1 -1.0(5) . .
C3 C2 C4 C3 3.9(7) . 7_556
C1 C2 C4 C3 -174.8(4) . 7_556
C3 C2 C4 Cl2 -178.0(3) . .
C1 C2 C4 Cl2 3.2(5) . .
O3 C5 C6 C7 88.8(3) . 2
O3 C5 C6 C7 -91.2(3) 2 2
O3 C5 C6 C7 -91.2(3) . .
O3 C5 C6 C7 88.8(3) 2 .
C7 C6 C7 C7 0.003(1) 2 6
C5 C6 C7 C7 180.002(0) . 6
C7 C6 C7 Cl3 -178.1(4) 2 .
C5 C6 C7 Cl3 1.9(4) . .
O2 C1 O1 La1 -168.4(3) . .
C2 C1 O1 La1 18.2(8) . .
La1 C1 O1 La1 -174.7(5) 7 .
O2 C1 O1 La1 6.3(4) . 7
C2 C1 O1 La1 -167.0(4) . 7
O1 C1 O2 La1 -6.8(4) . 7
C2 C1 O2 La1 166.8(3) . 7
O3 C5 O3 La1 0.0 2 .
C6 C5 O3 La1 180.0 . .

loop_
_platon_squeeze_void_nr
_platon_squeeze_void_average_x
_platon_squeeze_void_average_y
_platon_squeeze_void_average_z
_platon_squeeze_void_volume
_platon_squeeze_void_count_electrons
_platon_squeeze_void_content
1 -0.001 0.500 -0.013 259 5 ' '
2 0.499 0.000 0.626 259 5 ' '
